data_2200938
loop_
_publ_author_name
'Necefoglu, Hacali'
'Clegg, William'
'Scott, Andrew J.'

_publ_section_title
;
 Tetrakis(\m-benzoato)bis[(<i>N,N</i>-diethylnicotinamide)zinc(II)]
;
_journal_issue 3
_journal_name_full 'Acta Crystallographica Section E'
_journal_page_first m121
_journal_page_last m122
_journal_paper_doi 10.1107/S1600536802002088
_journal_volume 58
_journal_year 2002
_chemical_formula_iupac '[Zn2 (C7 H5 O2)4 (C10 H14 N2 O)2]'
_chemical_formula_moiety 'C48 H48 N4 O10 Zn2'
_chemical_formula_sum 'C48 H48 N4 O10 Zn2'
_chemical_formula_weight 971.64
_chemical_name_systematic
;
 ?
;
_space_group_IT_number 61
_symmetry_cell_setting orthorhombic
_symmetry_space_group_name_Hall '-P 2ac 2ab'
_symmetry_space_group_name_H-M 'P b c a'
_atom_sites_solution_hydrogens geom
_atom_sites_solution_primary direct
_atom_sites_solution_secondary difmap
_audit_creation_method SHELXL-97
_cell_angle_alpha 90.00
_cell_angle_beta 90.00
_cell_angle_gamma 90.00
_cell_formula_units_Z 4
_cell_length_a 19.5680(19)
_cell_length_b 10.6989(10)
_cell_length_c 21.617(2)
_cell_measurement_reflns_used 14194
_cell_measurement_temperature 160(2)
_cell_measurement_theta_max 25.6
_cell_measurement_theta_min 2.1
_cell_volume 4525.7(7)
_computing_cell_refinement 'local programs'
_computing_data_collection 'SMART (Siemens, 1995)'
_computing_data_reduction 'SAINT (Siemens, 1995)'
_computing_molecular_graphics SHELXTL
_computing_publication_material 'SHELXTL and local programs'
_computing_structure_refinement SHELXTL
_computing_structure_solution 'SHELXTL (Sheldrick, 1997)'
_diffrn_ambient_temperature 160(2)
_diffrn_detector_area_resol_mean 8.192
_diffrn_measured_fraction_theta_full .969
_diffrn_measured_fraction_theta_max .918
_diffrn_measurement_device_type 'Siemens SMART 1K CCD'
_diffrn_measurement_method '\w rotation with narrow frames'
_diffrn_radiation_monochromator graphite
_diffrn_radiation_source 'sealed tube'
_diffrn_radiation_type MoK\a
_diffrn_radiation_wavelength .71073
_diffrn_reflns_av_R_equivalents .0339
_diffrn_reflns_av_sigmaI/netI .0210
_diffrn_reflns_limit_h_max 20
_diffrn_reflns_limit_h_min -23
_diffrn_reflns_limit_k_max 12
_diffrn_reflns_limit_k_min -12
_diffrn_reflns_limit_l_max 24
_diffrn_reflns_limit_l_min -22
_diffrn_reflns_number 18548
_diffrn_reflns_theta_full 25.00
_diffrn_reflns_theta_max 25.7
_diffrn_reflns_theta_min 1.9
_diffrn_standards_decay_% 0
_diffrn_standards_number 0
_exptl_absorpt_coefficient_mu 1.123
_exptl_absorpt_correction_T_max .782
_exptl_absorpt_correction_T_min .683
_exptl_absorpt_correction_type multi-scan
_exptl_absorpt_process_details '(SHELXTL; Sheldrick, 1977)'
_exptl_crystal_colour colourless
_exptl_crystal_density_diffrn 1.426
_exptl_crystal_density_method 'not measured'
_exptl_crystal_description block
_exptl_crystal_F_000 2016
_exptl_crystal_size_max .32
_exptl_crystal_size_mid .26
_exptl_crystal_size_min .26
_refine_diff_density_max .201
_refine_diff_density_min -.558
_refine_ls_extinction_method none
_refine_ls_goodness_of_fit_ref 1.071
_refine_ls_hydrogen_treatment constr
_refine_ls_matrix_type full
_refine_ls_number_parameters 291
_refine_ls_number_reflns 3940
_refine_ls_number_restraints 0
_refine_ls_restrained_S_all 1.071
_refine_ls_R_factor_all .0303
_refine_ls_R_factor_gt .0275
_refine_ls_shift/su_max .001
_refine_ls_shift/su_mean .000
_refine_ls_structure_factor_coef Fsqd
_refine_ls_weighting_details 'w = 1/[\s^2^(Fo^2^)+(0.0328P)^2^+2.6031P] where P = (Fo^2^+2Fc^2^)/3'
_refine_ls_weighting_scheme calc
_refine_ls_wR_factor_gt .0701
_refine_ls_wR_factor_ref .0725
_reflns_number_gt 3659
_reflns_number_total 3940
_reflns_threshold_expression I>2\s(I)
_cod_data_source_file na6135.cif
_cod_data_source_block I
_cod_original_cell_volume 4525.6(8)
_cod_database_code 2200938
_cod_database_fobs_code 2200938

loop_
_symmetry_equiv_pos_as_xyz
'x, y, z'
'-x+1/2, -y, z+1/2'
'-x, y+1/2, -z+1/2'
'x+1/2, -y+1/2, -z'
'-x, -y, -z'
'x-1/2, y, -z-1/2'
'x, -y-1/2, z-1/2'
'-x-1/2, y-1/2, z'

loop_
_atom_site_label
_atom_site_fract_x
_atom_site_fract_y
_atom_site_fract_z
_atom_site_U_iso_or_equiv
_atom_site_adp_type
_atom_site_calc_flag
_atom_site_refinement_flags
_atom_site_occupancy
_atom_site_disorder_assembly
_atom_site_disorder_group
_atom_site_type_symbol
Zn .560102(10) .566370(19) .481129(9) .02554(8) Uani d . 1 . . Zn
N1 .63461(7) .67277(13) .44297(7) .0260(3) Uani d . 1 . . N
C1 .63995(9) .79616(17) .45364(9) .0298(4) Uani d . 1 . . C
H1 .6112 .8336 .4838 .036 Uiso calc R 1 . . H
C2 .68588(10) .86979(17) .42214(9) .0336(4) Uani d . 1 . . C
H2 .6887 .9568 .4306 .040 Uiso calc R 1 . . H
C3 .72797(9) .81603(17) .37801(9) .0314(4) Uani d . 1 . . C
H3 .7591 .8659 .3550 .038 Uiso calc R 1 . . H
C4 .72399(9) .68788(16) .36791(8) .0267(4) Uani d . 1 . . C
C5 .67585(9) .62079(16) .40094(8) .0263(4) Uani d . 1 . . C
H5 .6719 .5336 .3934 .032 Uiso calc R 1 . . H
C6 .76254(10) .62152(17) .31765(8) .0302(4) Uani d . 1 . . C
O1 .73000(7) .54980(12) .28417(6) .0383(3) Uani d . 1 . . O
N2 .82950(8) .64603(16) .30974(7) .0347(4) Uani d . 1 . . N
C7 .87344(10) .70831(19) .35534(10) .0381(5) Uani d . 1 . . C
H7A .8459 .7282 .3925 .046 Uiso calc R 1 . . H
H7B .8899 .7882 .3377 .046 Uiso calc R 1 . . H
C8 .93473(10) .6299(2) .37465(11) .0443(5) Uani d . 1 . . C
H8A .9590 .6719 .4084 .066 Uiso calc R 1 . . H
H8B .9656 .6197 .3393 .066 Uiso calc R 1 . . H
H8C .9191 .5476 .3886 .066 Uiso calc R 1 . . H
C9 .86106(12) .6020(2) .25174(10) .0505(6) Uani d . 1 . . C
H9A .8500 .5124 .2458 .061 Uiso calc R 1 . . H
H9B .9113 .6097 .2551 .061 Uiso calc R 1 . . H
C10 .83693(14) .6743(3) .19640(11) .0663(8) Uani d . 1 . . C
H10A .8614 .6456 .1595 .099 Uiso calc R 1 . . H
H10B .8458 .7635 .2028 .099 Uiso calc R 1 . . H
H10C .7878 .6611 .1908 .099 Uiso calc R 1 . . H
O2 .48325(7) .69643(13) .47514(6) .0379(3) Uani d . 1 . . O
O3 .38838(7) .59680(13) .50390(7) .0396(3) Uani d . 1 . . O
C11 .41960(10) .68954(18) .48215(8) .0291(4) Uani d . 1 . . C
C12 .37798(9) .80002(17) .46178(8) .0292(4) Uani d . 1 . . C
C13 .41007(11) .90458(19) .43798(9) .0381(5) Uani d . 1 . . C
H13 .4586 .9087 .4372 .046 Uiso calc R 1 . . H
C14 .37191(13) 1.0030(2) .41535(10) .0496(6) Uani d . 1 . . C
H14 .3942 1.0743 .3987 .059 Uiso calc R 1 . . H
C15 .30160(14) .9982(2) .41680(11) .0539(6) Uani d . 1 . . C
H15 .2757 1.0661 .4009 .065 Uiso calc R 1 . . H
C16 .26849(12) .8952(2) .44127(10) .0498(6) Uani d . 1 . . C
H16 .2200 .8924 .4426 .060 Uiso calc R 1 . . H
C17 .30678(10) .7960(2) .46387(9) .0374(5) Uani d . 1 . . C
H17 .2844 .7250 .4808 .045 Uiso calc R 1 . . H
O4 .56982(7) .60802(15) .57151(6) .0406(3) Uani d . 1 . . O
O5 .47506(7) .50770(13) .60018(6) .0380(3) Uani d . 1 . . O
C18 .52625(10) .57482(16) .61110(9) .0297(4) Uani d . 1 . . C
C19 .53511(9) .62254(17) .67583(8) .0290(4) Uani d . 1 . . C
C20 .58731(11) .70568(18) .68966(9) .0370(4) Uani d . 1 . . C
H20 .6198 .7272 .6588 .044 Uiso calc R 1 . . H
C21 .59224(13) .7576(2) .74836(11) .0482(6) Uani d . 1 . . C
H21 .6276 .8156 .7575 .058 Uiso calc R 1 . . H
C22 .54567(13) .7246(2) .79333(11) .0520(6) Uani d . 1 . . C
H22 .5486 .7610 .8333 .062 Uiso calc R 1 . . H
C23 .49472(12) .6389(2) .78053(9) .0463(5) Uani d . 1 . . C
H23 .4634 .6150 .8120 .056 Uiso calc R 1 . . H
C24 .48923(11) .58776(19) .72190(9) .0355(4) Uani d . 1 . . C
H24 .4542 .5290 .7131 .043 Uiso calc R 1 . . H

loop_
_atom_site_aniso_label
_atom_site_aniso_U_11
_atom_site_aniso_U_22
_atom_site_aniso_U_33
_atom_site_aniso_U_12
_atom_site_aniso_U_13
_atom_site_aniso_U_23
Zn .02454(13) .02756(14) .02451(13) -.00250(8) .00191(8) .00215(8)
N1 .0250(7) .0262(7) .0266(8) -.0004(6) .0011(6) .0002(6)
C1 .0287(9) .0293(9) .0315(10) .0015(8) .0018(8) -.0030(8)
C2 .0337(10) .0227(9) .0445(11) -.0014(8) .0005(9) -.0021(8)
C3 .0281(9) .0266(9) .0393(11) -.0021(7) .0029(8) .0055(8)
C4 .0255(9) .0269(9) .0277(9) .0016(7) .0003(7) .0029(7)
C5 .0271(9) .0242(9) .0275(9) .0000(7) .0002(7) .0019(7)
C6 .0356(10) .0270(9) .0282(9) .0021(8) .0047(8) .0054(8)
O1 .0440(8) .0353(7) .0354(7) -.0010(6) .0031(6) -.0039(6)
N2 .0327(8) .0421(9) .0292(8) .0046(7) .0090(7) .0026(7)
C7 .0316(10) .0397(11) .0430(11) -.0025(8) .0077(9) -.0013(9)
C8 .0321(11) .0456(12) .0551(14) -.0013(9) .0003(9) .0006(11)
C9 .0448(12) .0719(15) .0348(12) .0084(12) .0130(10) -.0020(11)
C10 .0592(15) .107(2) .0325(12) -.0148(15) .0060(11) .0093(13)
O2 .0306(7) .0371(8) .0460(8) .0062(6) .0031(6) .0034(6)
O3 .0376(8) .0320(7) .0492(9) .0019(6) .0001(7) .0096(7)
C11 .0331(10) .0308(10) .0234(9) .0042(8) -.0003(7) -.0032(7)
C12 .0346(10) .0307(10) .0222(8) .0058(8) .0014(7) -.0009(7)
C13 .0446(12) .0355(10) .0342(11) .0039(9) .0055(9) .0007(9)
C14 .0710(16) .0357(11) .0420(12) .0120(11) .0089(11) .0077(10)
C15 .0718(16) .0502(14) .0395(12) .0329(13) .0016(11) .0055(11)
C16 .0432(13) .0641(15) .0421(12) .0224(11) -.0023(10) .0006(11)
C17 .0355(10) .0439(12) .0329(10) .0057(9) .0006(8) .0012(9)
O4 .0348(7) .0605(9) .0264(7) -.0044(7) .0006(6) -.0008(7)
O5 .0456(8) .0382(8) .0303(7) -.0103(7) -.0046(6) -.0020(6)
C18 .0335(10) .0270(9) .0287(10) .0069(8) -.0032(8) .0025(7)
C19 .0347(9) .0279(9) .0244(9) .0061(8) -.0059(8) .0010(7)
C20 .0435(11) .0327(10) .0347(10) .0005(9) -.0091(9) .0044(9)
C21 .0608(15) .0386(11) .0453(12) .0003(11) -.0242(12) -.0047(10)
C22 .0724(16) .0527(14) .0309(11) .0150(12) -.0171(11) -.0102(10)
C23 .0560(14) .0571(14) .0256(10) .0176(11) -.0004(10) .0038(9)
C24 .0384(11) .0383(10) .0299(10) .0061(9) -.0027(8) .0041(8)

loop_
_atom_type_symbol
_atom_type_description
_atom_type_scat_dispersion_real
_atom_type_scat_dispersion_imag
_atom_type_scat_source
C C .0033 .0016 'International Tables Vol C Tables 4.2.6.8 and 6.1.1.4'
H H .0000 .0000 'International Tables Vol C Tables 4.2.6.8 and 6.1.1.4'
N N .0061 .0033 'International Tables Vol C Tables 4.2.6.8 and 6.1.1.4'
O O .0106 .0060 'International Tables Vol C Tables 4.2.6.8 and 6.1.1.4'
Zn Zn .2839 1.4301 'International Tables Vol C Tables 4.2.6.8 and 6.1.1.4'

loop_
_geom_angle_atom_site_label_1
_geom_angle_atom_site_label_2
_geom_angle_atom_site_label_3
_geom_angle_site_symmetry_1
_geom_angle_site_symmetry_3
_geom_angle
_geom_angle_publ_flag
Zn Zn N1 5_666 . 170.12(4) ?
Zn Zn O2 5_666 . 75.68(4) ?
Zn Zn O3 5_666 5_666 86.35(4) ?
Zn Zn O4 5_666 . 84.89(4) ?
Zn Zn O5 5_666 5_666 77.10(4) ?
N1 Zn O2 . . 96.93(6) yes
N1 Zn O3 . 5_666 100.94(6) yes
N1 Zn O4 . . 101.71(6) yes
N1 Zn O5 . 5_666 96.31(6) yes
O2 Zn O3 . 5_666 162.03(6) yes
O2 Zn O4 . . 88.87(6) yes
O2 Zn O5 . 5_666 87.82(6) yes
O3 Zn O4 5_666 . 89.35(6) yes
O3 Zn O5 5_666 5_666 88.34(6) yes
O4 Zn O5 . 5_666 161.95(6) yes
Zn N1 C1 . . 122.55(12) ?
Zn N1 C5 . . 118.54(12) ?
C1 N1 C5 . . 118.58(15) ?
N1 C1 C2 . . 121.89(17) ?
C1 C2 C3 . . 119.44(17) ?
C2 C3 C4 . . 118.97(17) ?
C3 C4 C5 . . 117.96(17) ?
C3 C4 C6 . . 123.50(16) ?
C5 C4 C6 . . 118.07(16) ?
N1 C5 C4 . . 123.12(16) ?
C4 C6 O1 . . 117.40(16) ?
C4 C6 N2 . . 119.24(17) ?
O1 C6 N2 . . 123.31(17) ?
C6 N2 C7 . . 124.95(16) ?
C6 N2 C9 . . 116.93(17) ?
C7 N2 C9 . . 118.07(17) ?
N2 C7 C8 . . 113.31(17) ?
N2 C9 C10 . . 112.4(2) ?
Zn O2 C11 . . 132.73(13) ?
Zn O3 C11 5_666 . 119.64(13) ?
O2 C11 O3 . . 124.97(18) ?
O2 C11 C12 . . 117.13(17) ?
O3 C11 C12 . . 117.89(17) ?
C11 C12 C13 . . 120.00(17) ?
C11 C12 C17 . . 120.52(18) ?
C13 C12 C17 . . 119.41(18) ?
C12 C13 C14 . . 120.2(2) ?
C13 C14 C15 . . 120.3(2) ?
C14 C15 C16 . . 120.4(2) ?
C15 C16 C17 . . 119.4(2) ?
C12 C17 C16 . . 120.3(2) ?
Zn O4 C18 . . 122.23(13) ?
Zn O5 C18 5_666 . 130.65(13) ?
O4 C18 O5 . . 125.03(18) ?
O4 C18 C19 . . 117.38(17) ?
O5 C18 C19 . . 117.56(17) ?
C18 C19 C20 . . 120.30(17) ?
C18 C19 C24 . . 120.15(17) ?
C20 C19 C24 . . 119.50(18) ?
C19 C20 C21 . . 120.3(2) ?
C20 C21 C22 . . 119.8(2) ?
C21 C22 C23 . . 120.4(2) ?
C22 C23 C24 . . 120.1(2) ?
C19 C24 C23 . . 120.0(2) ?
N1 C1 H1 . . 119.1 ?
C2 C1 H1 . . 119.1 ?
C1 C2 H2 . . 120.3 ?
C3 C2 H2 . . 120.3 ?
C2 C3 H3 . . 120.5 ?
C4 C3 H3 . . 120.5 ?
N1 C5 H5 . . 118.4 ?
C4 C5 H5 . . 118.4 ?
N2 C7 H7A . . 108.9 ?
C8 C7 H7A . . 108.9 ?
N2 C7 H7B . . 108.9 ?
C8 C7 H7B . . 108.9 ?
H7A C7 H7B . . 107.7 ?
C7 C8 H8A . . 109.5 ?
C7 C8 H8B . . 109.5 ?
H8A C8 H8B . . 109.5 ?
C7 C8 H8C . . 109.5 ?
H8A C8 H8C . . 109.5 ?
H8B C8 H8C . . 109.5 ?
N2 C9 H9A . . 109.1 ?
C10 C9 H9A . . 109.1 ?
N2 C9 H9B . . 109.1 ?
C10 C9 H9B . . 109.1 ?
H9A C9 H9B . . 107.9 ?
C9 C10 H10A . . 109.5 ?
C9 C10 H10B . . 109.5 ?
H10A C10 H10B . . 109.5 ?
C9 C10 H10C . . 109.5 ?
H10A C10 H10C . . 109.5 ?
H10B C10 H10C . . 109.5 ?
C14 C13 H13 . . 119.9 ?
C12 C13 H13 . . 119.9 ?
C15 C14 H14 . . 119.9 ?
C13 C14 H14 . . 119.9 ?
C14 C15 H15 . . 119.8 ?
C16 C15 H15 . . 119.8 ?
C15 C16 H16 . . 120.3 ?
C17 C16 H16 . . 120.3 ?
C16 C17 H17 . . 119.9 ?
C12 C17 H17 . . 119.9 ?
C19 C20 H20 . . 119.8 ?
C21 C20 H20 . . 119.8 ?
C22 C21 H21 . . 120.1 ?
C20 C21 H21 . . 120.1 ?
C21 C22 H22 . . 119.8 ?
C23 C22 H22 . . 119.8 ?
C22 C23 H23 . . 120.0 ?
C24 C23 H23 . . 120.0 ?
C23 C24 H24 . . 120.0 ?
C19 C24 H24 . . 120.0 ?

loop_
_geom_bond_atom_site_label_1
_geom_bond_atom_site_label_2
_geom_bond_site_symmetry_2
_geom_bond_distance
_geom_bond_publ_flag
Zn Zn 5_666 2.8662(4) ?
Zn N1 . 2.0254(14) yes
Zn O2 . 2.0530(13) yes
Zn O3 5_666 2.0417(14) yes
Zn O4 . 2.0130(14) yes
Zn O5 5_666 2.0471(13) yes
N1 C1 . 1.344(2) ?
N1 C5 . 1.336(2) ?
C1 C2 . 1.375(3) ?
C2 C3 . 1.385(3) ?
C3 C4 . 1.391(2) ?
C4 C5 . 1.383(2) ?
C4 C6 . 1.501(2) ?
C6 O1 . 1.232(2) ?
C6 N2 . 1.347(2) ?
N2 C7 . 1.468(3) ?
N2 C9 . 1.475(3) ?
C7 C8 . 1.522(3) ?
C9 C10 . 1.501(3) ?
O2 C11 . 1.257(2) yes
O3 Zn 5_666 2.0417(14) ?
O3 C11 . 1.256(2) yes
C11 C12 . 1.501(3) ?
C12 C13 . 1.382(3) ?
C12 C17 . 1.395(3) ?
C13 C14 . 1.380(3) ?
C14 C15 . 1.377(4) ?
C15 C16 . 1.384(4) ?
C16 C17 . 1.388(3) ?
O4 C18 . 1.259(2) yes
O5 Zn 5_666 2.0471(13) ?
O5 C18 . 1.255(2) yes
C18 C19 . 1.500(3) ?
C19 C20 . 1.387(3) ?
C19 C24 . 1.391(3) ?
C20 C21 . 1.389(3) ?
C21 C22 . 1.378(4) ?
C22 C23 . 1.383(4) ?
C23 C24 . 1.385(3) ?
C1 H1 . .950 ?
C2 H2 . .950 ?
C3 H3 . .950 ?
C5 H5 . .950 ?
C7 H7A . .990 ?
C7 H7B . .990 ?
C8 H8A . .980 ?
C8 H8B . .980 ?
C8 H8C . .980 ?
C9 H9A . .990 ?
C9 H9B . .990 ?
C10 H10A . .980 ?
C10 H10B . .980 ?
C10 H10C . .980 ?
C13 H13 . .950 ?
C14 H14 . .950 ?
C15 H15 . .950 ?
C16 H16 . .950 ?
C17 H17 . .950 ?
C20 H20 . .950 ?
C21 H21 . .950 ?
C22 H22 . .950 ?
C23 H23 . .950 ?
C24 H24 . .950 ?
